data_4501552
loop_
_publ_author_name
'Dai, Fangna'
'Cui, Peipei'
'Ye, Fei'
'Sun, Daofeng'

_publ_section_title
;
 An Open Neodymium&#x2212;Organic Framework with the NbO Structure Type
 Based on Binuclear SBU Involved In Situ Generated Formate
;
_journal_issue 4
_journal_name_full 'Crystal Growth &amp; Design'
_journal_page_first 1474
_journal_paper_doi 10.1021/cg1000914
_journal_volume 10
_journal_year 2010
_chemical_formula_sum 'C15 H17 I3 N3 Nd O8'
_chemical_formula_weight 892.26
_chemical_name_systematic
;
 ?
;
_space_group_IT_number 148
_symmetry_cell_setting rhombohedral
_symmetry_space_group_name_Hall '-R 3'
_symmetry_space_group_name_H-M 'R -3 :H'
_atom_sites_solution_hydrogens geom
_atom_sites_solution_primary direct
_atom_sites_solution_secondary difmap
_audit_creation_method SHELXL-97
_cell_angle_alpha 90.00
_cell_angle_beta 90.00
_cell_angle_gamma 120.00
_cell_formula_units_Z 18
_cell_length_a 36.415(2)
_cell_length_b 36.415(2)
_cell_length_c 11.6634(13)
_cell_measurement_temperature 298(2)
_cell_volume 13394.2(18)
_computing_structure_refinement 'SHELXL-97 (Sheldrick, 1997)'
_diffrn_ambient_temperature 298(2)
_diffrn_measured_fraction_theta_full 0.990
_diffrn_measured_fraction_theta_max 0.990
_diffrn_radiation_monochromator graphite
_diffrn_radiation_source 'fine-focus sealed tube'
_diffrn_radiation_type MoK\a
_diffrn_radiation_wavelength 0.71073
_diffrn_reflns_av_R_equivalents 0.0657
_diffrn_reflns_av_sigmaI/netI 0.0805
_diffrn_reflns_limit_h_max 43
_diffrn_reflns_limit_h_min -47
_diffrn_reflns_limit_k_max 47
_diffrn_reflns_limit_k_min -47
_diffrn_reflns_limit_l_max 15
_diffrn_reflns_limit_l_min -13
_diffrn_reflns_number 25552
_diffrn_reflns_theta_full 27.56
_diffrn_reflns_theta_max 27.56
_diffrn_reflns_theta_min 1.12
_exptl_absorpt_coefficient_mu 4.891
_exptl_absorpt_correction_T_max 0.6405
_exptl_absorpt_correction_T_min 0.4413
_exptl_absorpt_correction_type multi-scan
_exptl_crystal_colour aubergine
_exptl_crystal_density_diffrn 1.991
_exptl_crystal_density_method 'not measured'
_exptl_crystal_description prism
_exptl_crystal_F_000 7398
_exptl_crystal_size_max 0.20
_exptl_crystal_size_mid 0.10
_exptl_crystal_size_min 0.10
_refine_diff_density_max 2.169
_refine_diff_density_min -1.809
_refine_diff_density_rms 0.182
_refine_ls_extinction_method none
_refine_ls_goodness_of_fit_ref 0.939
_refine_ls_hydrogen_treatment mixed
_refine_ls_matrix_type full
_refine_ls_number_parameters 275
_refine_ls_number_reflns 6822
_refine_ls_number_restraints 0
_refine_ls_restrained_S_all 0.939
_refine_ls_R_factor_all 0.0967
_refine_ls_R_factor_gt 0.0495
_refine_ls_shift/su_max 0.003
_refine_ls_shift/su_mean 0.000
_refine_ls_structure_factor_coef Fsqd
_refine_ls_weighting_details 'calc w=1/[\s^2^(Fo^2^)+(0.0717P)^2^+0.0000P] where P=(Fo^2^+2Fc^2^)/3'
_refine_ls_weighting_scheme calc
_refine_ls_wR_factor_gt 0.1220
_refine_ls_wR_factor_ref 0.1382
_reflns_number_gt 3731
_reflns_number_total 6822
_reflns_threshold_expression >2sigma(I)
_cod_data_source_file cg1000914_si_003.cif
_cod_data_source_block squeezed
_cod_original_cell_volume 13393.9(18)
_cod_original_sg_symbol_H-M R-3
_cod_database_code 4501552

loop_
_symmetry_equiv_pos_as_xyz
'x, y, z'
'-y, x-y, z'
'-x+y, -x, z'
'x+2/3, y+1/3, z+1/3'
'-y+2/3, x-y+1/3, z+1/3'
'-x+y+2/3, -x+1/3, z+1/3'
'x+1/3, y+2/3, z+2/3'
'-y+1/3, x-y+2/3, z+2/3'
'-x+y+1/3, -x+2/3, z+2/3'
'-x, -y, -z'
'y, -x+y, -z'
'x-y, x, -z'
'-x+2/3, -y+1/3, -z+1/3'
'y+2/3, -x+y+1/3, -z+1/3'
'x-y+2/3, x+1/3, -z+1/3'
'-x+1/3, -y+2/3, -z+2/3'
'y+1/3, -x+y+2/3, -z+2/3'
'x-y+1/3, x+2/3, -z+2/3'

loop_
_atom_site_label
_atom_site_type_symbol
_atom_site_fract_x
_atom_site_fract_y
_atom_site_fract_z
_atom_site_U_iso_or_equiv
_atom_site_adp_type
_atom_site_occupancy
_atom_site_symmetry_multiplicity
_atom_site_calc_flag
_atom_site_refinement_flags
Nd Nd 0.150037(13) 0.379752(14) 0.32555(4) 0.03391(13) Uani 1 1 d .
O1 O 0.22554(17) 0.41083(18) 0.3725(5) 0.0420(14) Uani 1 1 d .
O2 O 0.24219(17) 0.35876(19) 0.3616(6) 0.0475(15) Uani 1 1 d .
O3 O 0.4142(2) 0.5119(2) 0.1858(6) 0.0629(19) Uani 1 1 d .
O4 O 0.4049(2) 0.4483(2) 0.1921(5) 0.0570(17) Uani 1 1 d .
O5 O 0.15906(17) 0.32549(18) 0.4565(5) 0.0390(13) Uani 1 1 d .
O6 O 0.1432(3) 0.3685(2) 0.5443(6) 0.068(2) Uani 1 1 d .
O7 O 0.1738(3) 0.4504(2) 0.4000(8) 0.073(2) Uani 1 1 d .
O8 O 0.0861(2) 0.3817(2) 0.3930(6) 0.0611(18) Uani 1 1 d .
C1 C 0.2501(3) 0.3960(3) 0.3775(8) 0.041(2) Uani 1 1 d .
C2 C 0.2969(2) 0.4266(3) 0.4026(7) 0.0376(19) Uani 1 1 d .
C3 C 0.3255(3) 0.4419(3) 0.3116(7) 0.040(2) Uani 1 1 d .
C4 C 0.3689(3) 0.4647(3) 0.3334(8) 0.042(2) Uani 1 1 d .
C5 C 0.3987(3) 0.4761(3) 0.2283(8) 0.045(2) Uani 1 1 d .
C6 C 0.3831(2) 0.4725(3) 0.4437(8) 0.043(2) Uani 1 1 d .
C7 C 0.3553(3) 0.4589(3) 0.5398(7) 0.044(2) Uani 1 1 d .
C8 C 0.3122(2) 0.4360(3) 0.5123(7) 0.040(2) Uani 1 1 d .
C9 C 0.1500(4) 0.3380(4) 0.5446(9) 0.061(3) Uani 1 1 d .
C10 C 0.1976(10) 0.4688(8) 0.469(2) 0.194(12) Uani 1 1 d .
C11 C 0.2456(6) 0.5381(7) 0.6263(17) 0.161(8) Uani 1 1 d .
H11A H 0.2473 0.5652 0.6311 0.242 Uiso 1 1 calc R
H11B H 0.2734 0.5421 0.6126 0.242 Uiso 1 1 calc R
H11C H 0.2347 0.5230 0.6970 0.242 Uiso 1 1 calc R
C12 C 0.1863(12) 0.5295(9) 0.456(3) 0.282(19) Uani 1 1 d .
H12A H 0.1962 0.5572 0.4879 0.424 Uiso 1 1 calc R
H12B H 0.1565 0.5120 0.4713 0.424 Uiso 1 1 calc R
H12C H 0.1909 0.5318 0.3746 0.424 Uiso 1 1 calc R
C13 C 0.0514(3) 0.3527(4) 0.4201(9) 0.061(3) Uani 1 1 d .
C14 C 0.0204(4) 0.3974(4) 0.4307(13) 0.099(5) Uani 1 1 d .
H14A H -0.0068 0.3945 0.4467 0.149 Uiso 1 1 calc R
H14B H 0.0292 0.4085 0.3547 0.149 Uiso 1 1 calc R
H14C H 0.0408 0.4165 0.4852 0.149 Uiso 1 1 calc R
C15 C -0.0232(4) 0.3208(4) 0.4622(14) 0.116(6) Uani 1 1 d .
H15A H -0.0435 0.3300 0.4734 0.174 Uiso 1 1 calc R
H15B H -0.0217 0.3068 0.5302 0.174 Uiso 1 1 calc R
H15C H -0.0318 0.3016 0.3986 0.174 Uiso 1 1 calc R
I1 I 0.30168(2) 0.43346(3) 0.14374(6) 0.0847(3) Uani 1 1 d .
I2 I 0.448635(19) 0.50550(3) 0.47491(6) 0.0667(2) Uani 1 1 d .
I3 I 0.26789(2) 0.41500(3) 0.64720(6) 0.0766(3) Uani 1 1 d .
N1 N 0.2116(9) 0.5087(7) 0.513(2) 0.229(11) Uani 1 1 d .
N2 N 0.3700(2) 0.4671(3) 0.6490(7) 0.062(2) Uani 1 1 d .
N3 N 0.0175(2) 0.3568(3) 0.4391(7) 0.060(2) Uani 1 1 d .
H9 H 0.159(2) 0.331(2) 0.619(6) 0.020(17) Uiso 1 1 d .

loop_
_atom_site_aniso_label
_atom_site_aniso_U_11
_atom_site_aniso_U_22
_atom_site_aniso_U_33
_atom_site_aniso_U_23
_atom_site_aniso_U_13
_atom_site_aniso_U_12
Nd 0.0306(2) 0.0395(3) 0.0375(2) -0.00141(19) -0.00162(19) 0.0218(2)
O1 0.030(3) 0.049(4) 0.054(4) -0.004(3) 0.000(3) 0.025(3)
O2 0.035(3) 0.041(3) 0.070(4) -0.004(3) -0.007(3) 0.022(3)
O3 0.063(4) 0.043(4) 0.066(5) 0.011(3) 0.022(4) 0.014(3)
O4 0.064(4) 0.060(4) 0.051(4) 0.007(3) 0.025(3) 0.035(4)
O5 0.041(3) 0.048(3) 0.036(3) -0.006(3) -0.005(3) 0.028(3)
O6 0.121(6) 0.083(5) 0.041(4) 0.001(3) 0.003(4) 0.081(5)
O7 0.067(5) 0.055(5) 0.099(7) -0.035(4) -0.009(4) 0.033(4)
O8 0.040(4) 0.071(5) 0.085(5) 0.001(4) 0.011(4) 0.037(4)
C1 0.029(4) 0.043(5) 0.048(5) 0.003(4) 0.001(4) 0.017(4)
C2 0.027(4) 0.035(4) 0.052(5) -0.004(4) 0.003(4) 0.016(4)
C3 0.030(4) 0.044(5) 0.040(5) -0.002(4) -0.008(4) 0.015(4)
C4 0.031(4) 0.045(5) 0.050(5) -0.003(4) 0.001(4) 0.021(4)
C5 0.022(4) 0.059(6) 0.046(5) -0.009(5) -0.003(4) 0.014(4)
C6 0.028(4) 0.049(5) 0.049(5) -0.015(4) -0.006(4) 0.018(4)
C7 0.039(5) 0.061(6) 0.036(5) -0.007(4) -0.007(4) 0.029(5)
C8 0.026(4) 0.053(5) 0.033(4) -0.003(4) 0.006(3) 0.014(4)
C9 0.089(8) 0.084(8) 0.039(6) 0.007(5) -0.006(5) 0.065(7)
C10 0.27(3) 0.14(2) 0.17(2) -0.029(17) 0.07(2) 0.10(2)
C11 0.130(16) 0.19(2) 0.20(2) 0.003(18) -0.013(16) 0.109(16)
C12 0.35(5) 0.19(3) 0.38(5) -0.03(3) -0.04(4) 0.20(3)
C13 0.048(6) 0.078(8) 0.064(7) 0.008(6) 0.018(5) 0.036(6)
C14 0.085(9) 0.101(10) 0.142(13) 0.008(9) 0.029(9) 0.070(9)
C15 0.073(9) 0.100(11) 0.170(16) 0.017(10) 0.061(10) 0.039(8)
I1 0.0576(5) 0.1193(7) 0.0504(4) 0.0022(4) -0.0066(3) 0.0240(5)
I2 0.0289(3) 0.0925(6) 0.0563(4) -0.0117(4) -0.0030(3) 0.0137(3)
I3 0.0409(4) 0.1274(7) 0.0449(4) 0.0002(4) 0.0085(3) 0.0296(4)
N1 0.27(3) 0.136(17) 0.19(2) -0.076(16) -0.019(18) 0.038(18)
N2 0.047(5) 0.090(6) 0.044(5) -0.011(4) -0.010(4) 0.031(5)
N3 0.044(5) 0.062(5) 0.081(6) 0.010(5) 0.016(4) 0.031(4)

loop_
_atom_type_symbol
_atom_type_description
_atom_type_scat_dispersion_real
_atom_type_scat_dispersion_imag
_atom_type_scat_source
C C 0.0033 0.0016 'International Tables Vol C Tables 4.2.6.8 and 6.1.1.4'
H H 0.0000 0.0000 'International Tables Vol C Tables 4.2.6.8 and 6.1.1.4'
N N 0.0061 0.0033 'International Tables Vol C Tables 4.2.6.8 and 6.1.1.4'
O O 0.0106 0.0060 'International Tables Vol C Tables 4.2.6.8 and 6.1.1.4'
I I -0.4742 1.8119 'International Tables Vol C Tables 4.2.6.8 and 6.1.1.4'
Nd Nd -0.1943 3.0179 'International Tables Vol C Tables 4.2.6.8 and 6.1.1.4'

loop_
_geom_angle_atom_site_label_1
_geom_angle_atom_site_label_2
_geom_angle_atom_site_label_3
_geom_angle
_geom_angle_site_symmetry_1
_geom_angle_site_symmetry_3
O5 Nd O2 72.56(19) 16 16
O5 Nd O7 141.0(2) 16 .
O2 Nd O7 146.3(2) 16 .
O5 Nd O1 74.99(18) 16 .
O2 Nd O1 134.52(18) 16 .
O7 Nd O1 73.1(2) . .
O5 Nd O4 79.6(2) 16 14_455
O2 Nd O4 73.0(2) 16 14_455
O7 Nd O4 105.1(3) . 14_455
O1 Nd O4 130.4(2) . 14_455
O5 Nd O8 144.4(2) 16 .
O2 Nd O8 74.1(2) 16 .
O7 Nd O8 72.5(2) . .
O1 Nd O8 139.8(2) . .
O4 Nd O8 78.9(2) 14_455 .
O5 Nd O6 119.66(19) 16 .
O2 Nd O6 87.9(2) 16 .
O7 Nd O6 76.7(3) . .
O1 Nd O6 81.3(2) . .
O4 Nd O6 147.8(2) 14_455 .
O8 Nd O6 71.0(2) . .
O5 Nd O3 81.0(2) 16 14_455
O2 Nd O3 120.6(2) 16 14_455
O7 Nd O3 74.1(3) . 14_455
O1 Nd O3 83.97(19) . 14_455
O4 Nd O3 50.1(2) 14_455 14_455
O8 Nd O3 105.8(2) . 14_455
O6 Nd O3 150.0(2) . 14_455
O5 Nd O5 70.6(2) 16 .
O2 Nd O5 67.94(18) 16 .
O7 Nd O5 118.3(2) . .
O1 Nd O5 71.74(18) . .
O4 Nd O5 136.26(19) 14_455 .
O8 Nd O5 107.8(2) . .
O6 Nd O5 49.25(18) . .
O3 Nd O5 146.36(19) 14_455 .
O5 Nd C5 82.0(2) 16 14_455
O2 Nd C5 97.5(3) 16 14_455
O7 Nd C5 87.6(3) . 14_455
O1 Nd C5 108.7(2) . 14_455
O4 Nd C5 24.9(2) 14_455 14_455
O8 Nd C5 90.0(2) . 14_455
O6 Nd C5 158.2(2) . 14_455
O3 Nd C5 25.5(2) 14_455 14_455
O5 Nd C5 151.7(2) . 14_455
O5 Nd C9 95.1(3) 16 .
O2 Nd C9 76.1(3) 16 .
O7 Nd C9 98.3(3) . .
O1 Nd C9 76.0(3) . .
O4 Nd C9 148.8(3) 14_455 .
O8 Nd C9 89.0(3) . .
O6 Nd C9 24.8(2) . .
O3 Nd C9 159.9(3) 14_455 .
O5 Nd C9 24.5(2) . .
C5 Nd C9 173.5(3) 14_455 .
C1 O1 Nd 133.3(5) . .
C1 O2 Nd 141.5(5) . 16
C5 O3 Nd 88.2(6) . 15
C5 O4 Nd 96.2(6) . 15
C9 O5 Nd 157.5(6) . 16
C9 O5 Nd 92.8(5) . .
Nd O5 Nd 109.4(2) 16 .
C9 O6 Nd 95.6(6) . .
C10 O7 Nd 130.1(15) . .
C13 O8 Nd 129.8(7) . .
O1 C1 O2 129.2(8) . .
O1 C1 C2 118.2(7) . .
O2 C1 C2 112.6(7) . .
C8 C2 C3 118.9(7) . .
C8 C2 C1 121.8(7) . .
C3 C2 C1 119.0(7) . .
C4 C3 C2 119.8(8) . .
C4 C3 I1 121.4(6) . .
C2 C3 I1 118.7(6) . .
C6 C4 C3 119.8(8) . .
C6 C4 C5 123.2(7) . .
C3 C4 C5 116.7(8) . .
O4 C5 O3 124.1(9) . .
O4 C5 C4 116.6(9) . .
O3 C5 C4 119.3(8) . .
O4 C5 Nd 58.9(5) . 15
O3 C5 Nd 66.3(5) . 15
C4 C5 Nd 167.1(6) . 15
C4 C6 C7 122.8(7) . .
C4 C6 I2 119.2(6) . .
C7 C6 I2 118.0(6) . .
N2 C7 C8 123.4(8) . .
N2 C7 C6 121.9(8) . .
C8 C7 C6 114.7(7) . .
C2 C8 C7 123.9(7) . .
C2 C8 I3 117.8(6) . .
C7 C8 I3 118.3(6) . .
O5 C9 O6 122.2(9) . .
O5 C9 Nd 62.7(5) . .
O6 C9 Nd 59.6(5) . .
O7 C10 N1 131(3) . .
O8 C13 N3 124.5(10) . .
C10 N1 C12 111(2) . .
C10 N1 C11 134(3) . .
C12 N1 C11 115(2) . .
C13 N3 C14 120.6(9) . .
C13 N3 C15 121.6(10) . .
C14 N3 C15 117.7(9) . .

loop_
_geom_bond_atom_site_label_1
_geom_bond_atom_site_label_2
_geom_bond_distance
_geom_bond_site_symmetry_2
Nd O5 2.409(5) 16
Nd O2 2.427(6) 16
Nd O7 2.428(7) .
Nd O1 2.455(5) .
Nd O4 2.475(6) 14_455
Nd O8 2.491(6) .
Nd O6 2.576(7) .
Nd O3 2.634(7) 14_455
Nd O5 2.645(5) .
Nd C5 2.874(9) 14_455
Nd C9 2.973(10) .
O1 C1 1.254(9) .
O2 C1 1.253(10) .
O2 Nd 2.427(6) 16
O3 C5 1.238(11) .
O3 Nd 2.634(7) 15
O4 C5 1.218(11) .
O4 Nd 2.475(6) 15
O5 C9 1.233(11) .
O5 Nd 2.409(5) 16
O6 C9 1.252(11) .
O7 C10 1.13(3) .
O8 C13 1.216(11) .
C1 C2 1.528(11) .
C2 C8 1.370(11) .
C2 C3 1.393(11) .
C3 C4 1.391(11) .
C3 I1 2.101(8) .
C4 C6 1.362(12) .
C4 C5 1.550(12) .
C5 Nd 2.874(9) 15
C6 C7 1.424(12) .
C6 I2 2.099(8) .
C7 N2 1.356(11) .
C7 C8 1.397(11) .
C8 I3 2.104(8) .
C10 N1 1.37(2) .
C11 N1 1.76(3) .
C12 N1 1.60(3) .
C13 N3 1.331(12) .
C14 N3 1.434(14) .
C15 N3 1.430(14) .
